data_4342564
loop_
_publ_author_name
'Cebollada, Andrea'
'Viguri, Maialen Espinal'
'P\'erez, Julio'
'D\'iaz, Jes\'us'
'L\'opez, Ram\'on'
'Riera, Luc\'ia'

_publ_section_title
;
 Influence of the N-N Coligand: C-C Coupling Instead of Formation of
 Imidazol-2-yl Complexes at {Mo(\h(3)-allyl)(CO)2} Fragments. Theoretical
 and Experimental Studies.
;
_journal_issue 6
_journal_name_full 'Inorganic chemistry'
_journal_page_first 2580
_journal_page_last 2590
_journal_paper_doi 10.1021/ic502729z
_journal_volume 54
_journal_year 2015
_chemical_formula_sum 'C23 H23 F3 Mo N4 O5 S'
_chemical_formula_weight 620.45
_chemical_name_systematic
;
 ?
;
_space_group_IT_number 14
_symmetry_cell_setting monoclinic
_symmetry_space_group_name_Hall '-P 2ybc'
_symmetry_space_group_name_H-M 'P 1 21/c 1'
_atom_sites_solution_hydrogens geom
_atom_sites_solution_primary direct
_atom_sites_solution_secondary difmap
_audit_creation_method SHELXL-97
_cell_angle_alpha 90.000
_cell_angle_beta 93.456(2)
_cell_angle_gamma 90.000
_cell_formula_units_Z 4
_cell_length_a 8.5194(3)
_cell_length_b 11.1863(3)
_cell_length_c 30.020(1)
_cell_measurement_reflns_used 7087
_cell_measurement_temperature 100.0(1)
_cell_measurement_theta_max 23.1845
_cell_measurement_theta_min 2.272
_cell_volume 2855.72(16)
_computing_structure_refinement 'SHELXL-97 (Sheldrick, 1997)'
_diffrn_ambient_temperature 100.0(1)
_diffrn_measured_fraction_theta_full 0.998
_diffrn_measured_fraction_theta_max 0.998
_diffrn_measurement_device_type 'Bruker X8 KappaAPEXII'
_diffrn_measurement_method 'omega and phi scans'
_diffrn_radiation_monochromator graphite
_diffrn_radiation_source 'fine-focus sealed tube'
_diffrn_radiation_type MoK\a
_diffrn_radiation_wavelength 0.71073
_diffrn_reflns_av_R_equivalents 0.0000
_diffrn_reflns_av_sigmaI/netI 0.0470
_diffrn_reflns_limit_h_max 10
_diffrn_reflns_limit_h_min -10
_diffrn_reflns_limit_k_max 14
_diffrn_reflns_limit_k_min 0
_diffrn_reflns_limit_l_max 38
_diffrn_reflns_limit_l_min 0
_diffrn_reflns_number 6136
_diffrn_reflns_theta_full 26.88
_diffrn_reflns_theta_max 26.88
_diffrn_reflns_theta_min 1.36
_exptl_absorpt_coefficient_mu 0.589
_exptl_absorpt_correction_T_max 1.0000
_exptl_absorpt_correction_T_min 0.9144
_exptl_absorpt_correction_type multi-scan
_exptl_absorpt_process_details 'BRUKER SADABS'
_exptl_crystal_colour yellow
_exptl_crystal_density_diffrn 1.443
_exptl_crystal_density_method 'not measured'
_exptl_crystal_description plate
_exptl_crystal_F_000 1256
_exptl_crystal_size_max 0.29
_exptl_crystal_size_mid 0.25
_exptl_crystal_size_min 0.03
_refine_diff_density_max 0.995
_refine_diff_density_min -0.886
_refine_diff_density_rms 0.097
_refine_ls_extinction_method none
_refine_ls_goodness_of_fit_ref 1.049
_refine_ls_hydrogen_treatment mixed
_refine_ls_matrix_type full
_refine_ls_number_parameters 348
_refine_ls_number_reflns 6136
_refine_ls_number_restraints 0
_refine_ls_restrained_S_all 1.049
_refine_ls_R_factor_all 0.0720
_refine_ls_R_factor_gt 0.0511
_refine_ls_shift/su_max 0.014
_refine_ls_shift/su_mean 0.001
_refine_ls_structure_factor_coef Fsqd
_refine_ls_weighting_details 'calc w=1/[\s^2^(Fo^2^)+(0.0561P)^2^+6.1306P] where P=(Fo^2^+2Fc^2^)/3'
_refine_ls_weighting_scheme calc
_refine_ls_wR_factor_gt 0.1228
_refine_ls_wR_factor_ref 0.1306
_reflns_number_gt 4664
_reflns_number_total 6136
_reflns_threshold_expression >2sigma(I)
_cod_data_source_file ic502729z_si_001.cif
_cod_data_source_block AC29H1-compound4a
_cod_depositor_comments 'Adding full bibliography for 4342563--4342567.cif.'
_cod_original_cell_volume 2855.70(12)
_cod_original_sg_symbol_H-M P2(1)/c
_cod_database_code 4342564

loop_
_symmetry_equiv_pos_as_xyz
'x, y, z'
'-x, y+1/2, -z+1/2'
'-x, -y, -z'
'x, -y-1/2, z-1/2'

loop_
_atom_site_label
_atom_site_type_symbol
_atom_site_fract_x
_atom_site_fract_y
_atom_site_fract_z
_atom_site_U_iso_or_equiv
_atom_site_adp_type
_atom_site_occupancy
_atom_site_symmetry_multiplicity
_atom_site_calc_flag
_atom_site_refinement_flags
_atom_site_disorder_assembly
_atom_site_disorder_group
Mo1 Mo 0.59745(4) 0.82949(3) 0.172391(11) 0.02438(12) Uani 1 1 d . . .
O22 O 0.6795(4) 0.7475(3) 0.27010(10) 0.0360(7) Uani 1 1 d . . .
F2 F 0.1199(4) 0.2963(4) 0.03378(15) 0.1017(16) Uani 1 1 d . . .
N1 N 0.5102(4) 0.8448(3) 0.10079(11) 0.0305(8) Uani 1 1 d . . .
F3 F 0.3234(4) 0.2394(4) 0.07158(12) 0.0745(11) Uani 1 1 d . . .
N2 N 0.3293(4) 0.8729(3) 0.17109(11) 0.0222(7) Uani 1 1 d . . .
O1 O 0.0516(6) 0.2266(4) 0.12693(14) 0.0728(13) Uani 1 1 d . . .
O3 O -0.0756(4) 0.1071(4) 0.06880(12) 0.0611(11) Uani 1 1 d . . .
F1 F 0.2109(5) 0.1259(5) 0.02150(13) 0.1045(16) Uani 1 1 d . . .
C18 C 0.6271(5) 0.9961(4) 0.21652(14) 0.0302(9) Uani 1 1 d . . .
H18A H 0.5330 1.0270 0.2291 0.036 Uiso 1 1 calc R . .
H18B H 0.7196 0.9988 0.2370 0.036 Uiso 1 1 calc R . .
C11 C 0.2416(4) 0.8752(3) 0.21118(12) 0.0218(8) Uani 1 1 d . . .
C13 C 0.1561(5) 0.7854(4) 0.27775(14) 0.0302(9) Uani 1 1 d . . .
H13 H 0.1537 0.7199 0.2968 0.036 Uiso 1 1 calc R . .
C14 C 0.0757(5) 0.8895(4) 0.28758(14) 0.0303(9) Uani 1 1 d . . .
H14 H 0.0190 0.8936 0.3131 0.036 Uiso 1 1 calc R . .
O2 O 0.1534(4) 0.0349(4) 0.11002(13) 0.0589(10) Uani 1 1 d . . .
N3 N 0.3077(5) 0.8290(4) 0.05274(13) 0.0451(10) Uani 1 1 d . . .
N4 N 0.4749(4) 0.6541(3) 0.16321(11) 0.0265(7) Uani 1 1 d . . .
C19 C 0.6493(5) 1.0258(4) 0.17134(14) 0.0314(9) Uani 1 1 d . . .
C20 C 0.7830(5) 0.9703(4) 0.15446(16) 0.0374(10) Uani 1 1 d . . .
H20A H 0.8795 0.9729 0.1733 0.045 Uiso 1 1 calc R . .
H20B H 0.7985 0.9817 0.1230 0.045 Uiso 1 1 calc R . .
C21 C 0.5436(5) 1.1075(4) 0.14392(15) 0.0365(10) Uani 1 1 d . . .
H21A H 0.4601 1.1346 0.1615 0.055 Uiso 1 1 calc R . .
H21B H 0.5001 1.0654 0.1182 0.055 Uiso 1 1 calc R . .
H21C H 0.6029 1.1750 0.1345 0.055 Uiso 1 1 calc R . .
C16 C 0.1620(4) 0.9804(4) 0.22085(13) 0.0262(8) Uani 1 1 d . . .
H16 H 0.1638 1.0455 0.2016 0.031 Uiso 1 1 calc R . .
C4 C 0.5617(6) 0.8670(5) 0.05929(14) 0.0403(11) Uani 1 1 d . . .
H4 H 0.6648 0.8844 0.0530 0.048 Uiso 1 1 calc R . .
C1 C 0.2729(5) 0.7858(4) 0.13512(14) 0.0312(9) Uani 1 1 d . . .
H1 H 0.1588 0.7906 0.1289 0.037 Uiso 1 1 calc R . .
C6 C 0.3254(5) 0.6586(4) 0.14744(14) 0.0303(9) Uani 1 1 d . . .
C12 C 0.2391(5) 0.7791(4) 0.23982(13) 0.0267(8) Uani 1 1 d . . .
H12 H 0.2937 0.7097 0.2335 0.032 Uiso 1 1 calc R . .
C8 C 0.3047(6) 0.4501(4) 0.15148(16) 0.0407(11) Uani 1 1 d . . .
H8 H 0.2467 0.3800 0.1477 0.049 Uiso 1 1 calc R . .
C7 C 0.2354(5) 0.5588(4) 0.14071(14) 0.0344(10) Uani 1 1 d . . .
H7 H 0.1316 0.5636 0.1293 0.041 Uiso 1 1 calc R . .
C31 C 0.1487(7) 0.8127(6) 0.03504(18) 0.0642(17) Uani 1 1 d . . .
H31A H 0.0821 0.8714 0.0477 0.096 Uiso 1 1 calc R . .
H31B H 0.1133 0.7341 0.0425 0.096 Uiso 1 1 calc R . .
H31C H 0.1444 0.8217 0.0032 0.096 Uiso 1 1 calc R . .
C15 C 0.0805(5) 0.9868(4) 0.25923(14) 0.0303(9) Uani 1 1 d . . .
H15 H 0.0285 1.0569 0.2660 0.036 Uiso 1 1 calc R . .
C9 C 0.4558(6) 0.4451(4) 0.16743(17) 0.0428(12) Uani 1 1 d . . .
H9 H 0.5033 0.3720 0.1742 0.051 Uiso 1 1 calc R . .
C5 C 0.4373(7) 0.8595(5) 0.02870(18) 0.0539(14) Uani 1 1 d . . .
H5 H 0.4384 0.8720 -0.0019 0.065 Uiso 1 1 calc R . .
C22 C 0.6458(5) 0.7798(4) 0.23435(15) 0.0295(9) Uani 1 1 d . . .
C2 C 0.3603(5) 0.8224(4) 0.09554(14) 0.0342(10) Uani 1 1 d . . .
C10 C 0.5377(5) 0.5487(4) 0.17339(15) 0.0343(10) Uani 1 1 d . . .
H10 H 0.6413 0.5453 0.1850 0.041 Uiso 1 1 calc R . .
C23 C 0.8022(5) 0.7572(4) 0.16585(15) 0.0352(10) Uani 1 1 d . . .
C30 C 0.1846(6) 0.2035(6) 0.05355(19) 0.0595(16) Uani 1 1 d . A .
O23 O 0.9240(4) 0.7125(3) 0.16330(12) 0.0491(9) Uani 1 1 d . . .
S1A S 0.06366(19) 0.13613(16) 0.09449(5) 0.0292(6) Uani 0.876(8) 1 d P A 1
S1B S 0.012(2) 0.212(3) 0.0875(5) 0.092(10) Uani 0.124(8) 1 d P A 2
H2 H 0.292(7) 0.933(5) 0.147(2) 0.072(18) Uiso 1 1 d . . .

loop_
_atom_site_aniso_label
_atom_site_aniso_U_11
_atom_site_aniso_U_22
_atom_site_aniso_U_33
_atom_site_aniso_U_23
_atom_site_aniso_U_13
_atom_site_aniso_U_12
Mo1 0.02021(18) 0.02518(19) 0.02801(19) 0.00313(14) 0.00373(12) -0.00104(14)
O22 0.0402(18) 0.0350(17) 0.0319(17) 0.0056(13) -0.0065(13) 0.0052(14)
F2 0.061(2) 0.121(3) 0.120(3) 0.086(3) -0.016(2) -0.027(2)
N1 0.035(2) 0.0302(19) 0.0269(18) 0.0014(14) 0.0079(15) -0.0066(15)
F3 0.0427(19) 0.108(3) 0.072(2) 0.030(2) -0.0013(16) -0.0218(19)
N2 0.0178(16) 0.0247(16) 0.0239(17) 0.0029(13) -0.0020(13) -0.0024(13)
O1 0.093(3) 0.070(3) 0.058(3) -0.020(2) 0.022(2) -0.022(2)
O3 0.045(2) 0.095(3) 0.041(2) 0.026(2) -0.0114(17) -0.024(2)
F1 0.114(4) 0.149(4) 0.055(2) -0.009(3) 0.042(2) -0.031(3)
C18 0.025(2) 0.027(2) 0.038(2) -0.0032(18) -0.0040(17) -0.0043(17)
C11 0.0115(17) 0.028(2) 0.0256(19) 0.0000(15) -0.0025(14) -0.0023(15)
C13 0.023(2) 0.032(2) 0.035(2) 0.0038(18) 0.0015(17) -0.0005(17)
C14 0.019(2) 0.041(3) 0.032(2) -0.0022(18) 0.0030(17) 0.0029(18)
O2 0.048(2) 0.069(3) 0.060(2) 0.021(2) 0.0041(18) 0.0080(19)
N3 0.049(2) 0.055(3) 0.031(2) 0.0036(18) -0.0002(18) -0.017(2)
N4 0.0263(18) 0.0243(18) 0.0296(18) 0.0008(14) 0.0083(14) 0.0016(14)
C19 0.026(2) 0.025(2) 0.043(2) 0.0019(18) -0.0021(18) -0.0104(17)
C20 0.032(2) 0.040(3) 0.041(3) 0.007(2) 0.0045(19) -0.015(2)
C21 0.042(3) 0.026(2) 0.041(3) 0.0054(18) -0.007(2) -0.0037(19)
C16 0.0184(19) 0.027(2) 0.032(2) 0.0024(16) -0.0062(16) -0.0019(16)
C4 0.038(3) 0.055(3) 0.029(2) 0.002(2) 0.008(2) -0.009(2)
C1 0.021(2) 0.040(2) 0.032(2) -0.0003(18) -0.0029(17) -0.0028(18)
C6 0.027(2) 0.036(2) 0.028(2) 0.0010(17) 0.0049(17) -0.0054(18)
C12 0.022(2) 0.028(2) 0.030(2) 0.0020(17) 0.0040(16) 0.0026(16)
C8 0.044(3) 0.036(3) 0.043(3) -0.013(2) 0.008(2) -0.004(2)
C7 0.027(2) 0.043(3) 0.034(2) 0.0028(19) 0.0001(18) -0.0092(19)
C31 0.059(4) 0.088(5) 0.043(3) 0.015(3) -0.020(3) -0.020(3)
C15 0.019(2) 0.034(2) 0.037(2) -0.0083(18) -0.0013(17) 0.0034(17)
C9 0.041(3) 0.029(2) 0.059(3) -0.008(2) 0.017(2) 0.001(2)
C5 0.068(4) 0.059(3) 0.036(3) 0.004(2) 0.007(3) -0.014(3)
C22 0.023(2) 0.024(2) 0.042(3) -0.0001(18) 0.0045(18) -0.0010(17)
C2 0.036(2) 0.041(3) 0.026(2) 0.0030(18) 0.0014(18) -0.004(2)
C10 0.034(2) 0.027(2) 0.043(3) -0.0034(18) 0.0084(19) 0.0144(18)
C23 0.032(2) 0.032(2) 0.043(3) 0.0037(19) 0.007(2) 0.0000(19)
C30 0.038(3) 0.092(5) 0.047(3) 0.019(3) -0.007(2) -0.010(3)
O23 0.0264(18) 0.052(2) 0.071(2) 0.0089(18) 0.0147(16) 0.0082(15)
S1A 0.0252(8) 0.0395(10) 0.0225(7) 0.0076(5) -0.0019(5) -0.0034(6)
S1B 0.069(11) 0.15(3) 0.051(9) 0.024(10) -0.020(7) -0.013(14)

loop_
_atom_type_symbol
_atom_type_description
_atom_type_scat_dispersion_real
_atom_type_scat_dispersion_imag
_atom_type_scat_source
C C 0.0033 0.0016 'International Tables Vol C Tables 4.2.6.8 and 6.1.1.4'
H H 0.0000 0.0000 'International Tables Vol C Tables 4.2.6.8 and 6.1.1.4'
N N 0.0061 0.0033 'International Tables Vol C Tables 4.2.6.8 and 6.1.1.4'
O O 0.0106 0.0060 'International Tables Vol C Tables 4.2.6.8 and 6.1.1.4'
F F 0.0171 0.0103 'International Tables Vol C Tables 4.2.6.8 and 6.1.1.4'
S S 0.1246 0.1234 'International Tables Vol C Tables 4.2.6.8 and 6.1.1.4'
Mo Mo -1.6832 0.6857 'International Tables Vol C Tables 4.2.6.8 and 6.1.1.4'
Cl Cl 0.1484 0.1585 'International Tables Vol C Tables 4.2.6.8 and 6.1.1.4'

loop_
_geom_angle_atom_site_label_1
_geom_angle_atom_site_label_2
_geom_angle_atom_site_label_3
_geom_angle
C23 Mo1 C22 80.75(18)
C23 Mo1 N4 92.17(16)
C22 Mo1 N4 86.44(15)
C23 Mo1 N1 100.53(16)
C22 Mo1 N1 166.20(15)
N4 Mo1 N1 79.79(12)
C23 Mo1 C19 103.14(17)
C22 Mo1 C19 105.12(16)
N4 Mo1 C19 162.00(14)
N1 Mo1 C19 88.05(14)
C23 Mo1 C18 109.17(17)
C22 Mo1 C18 70.91(16)
N4 Mo1 C18 145.17(13)
N1 Mo1 C18 120.78(14)
C19 Mo1 C18 36.49(15)
C23 Mo1 C20 68.32(18)
C22 Mo1 C20 107.80(17)
N4 Mo1 C20 152.79(14)
N1 Mo1 C20 85.22(15)
C19 Mo1 C20 36.17(16)
C18 Mo1 C20 61.86(16)
C23 Mo1 N2 165.63(16)
C22 Mo1 N2 102.97(14)
N4 Mo1 N2 74.37(12)
N1 Mo1 N2 72.55(12)
C19 Mo1 N2 89.41(14)
C18 Mo1 N2 85.08(13)
C20 Mo1 N2 122.36(15)
C30 F2 S1B 59.4(10)
C2 N1 C4 106.9(4)
C2 N1 Mo1 111.6(3)
C4 N1 Mo1 141.5(3)
C11 N2 C1 116.5(3)
C11 N2 Mo1 122.8(2)
C1 N2 Mo1 98.4(2)
C11 N2 H2 114(3)
C1 N2 H2 82(3)
Mo1 N2 H2 114(3)
C19 C18 Mo1 69.8(2)
C19 C18 H18A 116.7
Mo1 C18 H18A 116.7
C19 C18 H18B 116.7
Mo1 C18 H18B 116.7
H18A C18 H18B 113.7
C12 C11 C16 120.1(4)
C12 C11 N2 122.0(3)
C16 C11 N2 117.8(3)
C12 C13 C14 120.1(4)
C12 C13 H13 119.9
C14 C13 H13 119.9
C15 C14 C13 119.7(4)
C15 C14 H14 120.2
C13 C14 H14 120.2
C2 N3 C5 106.3(4)
C2 N3 C31 127.0(4)
C5 N3 C31 126.7(4)
C10 N4 C6 118.7(4)
C10 N4 Mo1 125.1(3)
C6 N4 Mo1 116.1(3)
C20 C19 C18 113.3(4)
C20 C19 C21 122.8(4)
C18 C19 C21 123.9(4)
C20 C19 Mo1 74.9(2)
C18 C19 Mo1 73.7(2)
C21 C19 Mo1 119.6(3)
C19 C20 Mo1 68.9(2)
C19 C20 H20A 116.8
Mo1 C20 H20A 116.8
C19 C20 H20B 116.8
Mo1 C20 H20B 116.8
H20A C20 H20B 113.8
C19 C21 H21A 109.5
C19 C21 H21B 109.5
H21A C21 H21B 109.5
C19 C21 H21C 109.5
H21A C21 H21C 109.5
H21B C21 H21C 109.5
C15 C16 C11 119.4(4)
C15 C16 H16 120.3
C11 C16 H16 120.3
C5 C4 N1 108.9(4)
C5 C4 H4 125.6
N1 C4 H4 125.6
C2 C1 N2 103.8(3)
C2 C1 C6 107.1(4)
N2 C1 C6 110.5(3)
C2 C1 H1 111.7
N2 C1 H1 111.7
C6 C1 H1 111.7
N4 C6 C7 122.6(4)
N4 C6 C1 112.3(3)
C7 C6 C1 124.9(4)
C11 C12 C13 120.2(4)
C11 C12 H12 119.9
C13 C12 H12 119.9
C9 C8 C7 120.3(4)
C9 C8 H8 119.8
C7 C8 H8 119.8
C6 C7 C8 117.3(4)
C6 C7 H7 121.4
C8 C7 H7 121.4
N3 C31 H31A 109.5
N3 C31 H31B 109.5
H31A C31 H31B 109.5
N3 C31 H31C 109.5
H31A C31 H31C 109.5
H31B C31 H31C 109.5
C16 C15 C14 120.4(4)
C16 C15 H15 119.8
C14 C15 H15 119.8
C8 C9 C10 118.9(5)
C8 C9 H9 120.5
C10 C9 H9 120.5
C4 C5 N3 105.9(4)
C4 C5 H5 127.1
N3 C5 H5 127.1
O22 C22 Mo1 177.0(4)
N1 C2 N3 112.0(4)
N1 C2 C1 119.2(4)
N3 C2 C1 128.6(4)
N4 C10 C9 122.2(4)
N4 C10 H10 118.9
C9 C10 H10 118.9
O23 C23 Mo1 177.8(4)
F2 C30 F1 106.1(5)
F2 C30 F3 106.6(5)
F1 C30 F3 107.9(5)
F2 C30 S1A 113.4(4)
F1 C30 S1A 110.3(4)
F3 C30 S1A 112.1(4)
F2 C30 S1B 83.2(11)
F1 C30 S1B 127.5(10)
F3 C30 S1B 118.7(7)
O1 S1A O3 116.6(3)
O1 S1A O2 113.7(3)
O3 S1A O2 114.3(3)
O1 S1A C30 103.7(3)
O3 S1A C30 102.6(2)
O2 S1A C30 103.6(3)
O1 S1B O3 126(2)
O1 S1B C30 110.8(12)
O3 S1B C30 98.7(15)
O1 S1B F2 124.2(14)
O3 S1B F2 107.2(9)

loop_
_geom_bond_atom_site_label_1
_geom_bond_atom_site_label_2
_geom_bond_distance
Mo1 C23 1.944(5)
Mo1 C22 1.961(4)
Mo1 N4 2.231(3)
Mo1 N1 2.238(3)
Mo1 C19 2.240(4)
Mo1 C18 2.292(4)
Mo1 C20 2.318(4)
Mo1 N2 2.334(3)
O22 C22 1.152(5)
F2 C30 1.302(7)
F2 S1B 2.129(19)
N1 C2 1.302(6)
N1 C4 1.368(5)
F3 C30 1.333(6)
N2 C11 1.454(5)
N2 C1 1.511(5)
N2 H2 1.02(6)
O1 S1B 1.223(15)
O1 S1A 1.413(4)
O3 S1A 1.413(4)
O3 S1B 1.48(3)
F1 C30 1.325(8)
C18 C19 1.420(6)
C18 H18A 0.9700
C18 H18B 0.9700
C11 C12 1.378(5)
C11 C16 1.397(5)
C13 C12 1.378(6)
C13 C14 1.392(6)
C13 H13 0.9300
C14 C15 1.384(6)
C14 H14 0.9300
O2 S1A 1.429(4)
N3 C2 1.337(6)
N3 C5 1.397(7)
N3 C31 1.437(7)
N4 C10 1.324(5)
N4 C6 1.332(5)
C19 C20 1.417(6)
C19 C21 1.495(6)
C20 H20A 0.9700
C20 H20B 0.9700
C21 H21A 0.9600
C21 H21B 0.9600
C21 H21C 0.9600
C16 C15 1.383(6)
C16 H16 0.9300
C4 C5 1.363(7)
C4 H4 0.9300
C1 C2 1.497(6)
C1 C6 1.530(6)
C1 H1 0.9800
C6 C7 1.363(6)
C12 H12 0.9300
C8 C9 1.348(7)
C8 C7 1.381(7)
C8 H8 0.9300
C7 H7 0.9300
C31 H31A 0.9600
C31 H31B 0.9600
C31 H31C 0.9600
C15 H15 0.9300
C9 C10 1.358(6)
C9 H9 0.9300
C5 H5 0.9300
C10 H10 0.9300
C23 O23 1.158(5)
C30 S1A 1.815(6)
C30 S1B 1.84(2)

loop_
_geom_torsion_atom_site_label_1
_geom_torsion_atom_site_label_2
_geom_torsion_atom_site_label_3
_geom_torsion_atom_site_label_4
_geom_torsion
C23 Mo1 N1 C2 142.1(3)
C22 Mo1 N1 C2 48.0(8)
N4 Mo1 N1 C2 51.7(3)
C19 Mo1 N1 C2 -114.9(3)
C18 Mo1 N1 C2 -98.0(3)
C20 Mo1 N1 C2 -151.1(3)
N2 Mo1 N1 C2 -24.9(3)
C23 Mo1 N1 C4 -35.6(5)
C22 Mo1 N1 C4 -129.7(7)
N4 Mo1 N1 C4 -125.9(5)
C19 Mo1 N1 C4 67.4(5)
C18 Mo1 N1 C4 84.4(5)
C20 Mo1 N1 C4 31.3(5)
N2 Mo1 N1 C4 157.4(5)
C23 Mo1 N2 C11 111.3(6)
C22 Mo1 N2 C11 7.8(3)
N4 Mo1 N2 C11 90.3(3)
N1 Mo1 N2 C11 174.2(3)
C19 Mo1 N2 C11 -97.6(3)
C18 Mo1 N2 C11 -61.3(3)
C20 Mo1 N2 C11 -113.4(3)
C23 Mo1 N2 C1 -17.8(7)
C22 Mo1 N2 C1 -121.4(2)
N4 Mo1 N2 C1 -38.9(2)
N1 Mo1 N2 C1 45.1(2)
C19 Mo1 N2 C1 133.2(2)
C18 Mo1 N2 C1 169.5(2)
C20 Mo1 N2 C1 117.5(2)
C23 Mo1 C18 C19 86.3(3)
C22 Mo1 C18 C19 158.8(3)
N4 Mo1 C18 C19 -149.0(3)
N1 Mo1 C18 C19 -29.4(3)
C20 Mo1 C18 C19 35.3(2)
N2 Mo1 C18 C19 -95.7(2)
C1 N2 C11 C12 65.9(5)
Mo1 N2 C11 C12 -55.1(4)
C1 N2 C11 C16 -115.9(4)
Mo1 N2 C11 C16 123.1(3)
C12 C13 C14 C15 -0.4(6)
C23 Mo1 N4 C10 27.9(4)
C22 Mo1 N4 C10 -52.7(3)
N1 Mo1 N4 C10 128.2(3)
C19 Mo1 N4 C10 176.4(4)
C18 Mo1 N4 C10 -101.1(4)
C20 Mo1 N4 C10 70.6(5)
N2 Mo1 N4 C10 -157.2(3)
C23 Mo1 N4 C6 -154.2(3)
C22 Mo1 N4 C6 125.2(3)
N1 Mo1 N4 C6 -53.9(3)
C19 Mo1 N4 C6 -5.7(6)
C18 Mo1 N4 C6 76.8(4)
C20 Mo1 N4 C6 -111.5(4)
N2 Mo1 N4 C6 20.7(3)
Mo1 C18 C19 C20 -65.1(3)
Mo1 C18 C19 C21 115.1(4)
C23 Mo1 C19 C20 15.8(3)
C22 Mo1 C19 C20 99.6(3)
N4 Mo1 C19 C20 -131.8(4)
N1 Mo1 C19 C20 -84.6(3)
C18 Mo1 C19 C20 120.4(4)
N2 Mo1 C19 C20 -157.1(3)
C23 Mo1 C19 C18 -104.6(3)
C22 Mo1 C19 C18 -20.8(3)
N4 Mo1 C19 C18 107.8(5)
N1 Mo1 C19 C18 155.1(3)
C20 Mo1 C19 C18 -120.4(4)
N2 Mo1 C19 C18 82.5(2)
C23 Mo1 C19 C21 135.2(4)
C22 Mo1 C19 C21 -141.0(3)
N4 Mo1 C19 C21 -12.4(7)
N1 Mo1 C19 C21 34.9(4)
C18 Mo1 C19 C21 -120.2(5)
C20 Mo1 C19 C21 119.4(5)
N2 Mo1 C19 C21 -37.7(4)
C18 C19 C20 Mo1 64.4(3)
C21 C19 C20 Mo1 -115.8(4)
C23 Mo1 C20 C19 -163.4(3)
C22 Mo1 C20 C19 -91.4(3)
N4 Mo1 C20 C19 149.8(3)
N1 Mo1 C20 C19 93.2(3)
C18 Mo1 C20 C19 -35.6(2)
N2 Mo1 C20 C19 27.4(3)
C12 C11 C16 C15 -0.3(6)
N2 C11 C16 C15 -178.5(3)
C2 N1 C4 C5 1.0(6)
Mo1 N1 C4 C5 178.7(4)
C11 N2 C1 C2 168.0(3)
Mo1 N2 C1 C2 -58.8(3)
C11 N2 C1 C6 -77.4(4)
Mo1 N2 C1 C6 55.8(3)
C10 N4 C6 C7 -1.1(6)
Mo1 N4 C6 C7 -179.1(3)
C10 N4 C6 C1 -177.1(4)
Mo1 N4 C6 C1 4.8(4)
C2 C1 C6 N4 68.1(4)
N2 C1 C6 N4 -44.4(5)
C2 C1 C6 C7 -107.9(5)
N2 C1 C6 C7 139.6(4)
C16 C11 C12 C13 1.1(6)
N2 C11 C12 C13 179.2(3)
C14 C13 C12 C11 -0.7(6)
N4 C6 C7 C8 0.8(6)
C1 C6 C7 C8 176.3(4)
C9 C8 C7 C6 -0.8(7)
C11 C16 C15 C14 -0.9(6)
C13 C14 C15 C16 1.2(6)
C7 C8 C9 C10 1.1(7)
N1 C4 C5 N3 -1.3(6)
C2 N3 C5 C4 1.1(6)
C31 N3 C5 C4 179.0(5)
C4 N1 C2 N3 -0.3(5)
Mo1 N1 C2 N3 -178.8(3)
C4 N1 C2 C1 175.6(4)
Mo1 N1 C2 C1 -2.9(5)
C5 N3 C2 N1 -0.5(6)
C31 N3 C2 N1 -178.3(5)
C5 N3 C2 C1 -175.9(5)
C31 N3 C2 C1 6.3(8)
N2 C1 C2 N1 45.5(5)
C6 C1 C2 N1 -71.5(5)
N2 C1 C2 N3 -139.4(5)
C6 C1 C2 N3 103.6(5)
C6 N4 C10 C9 1.4(6)
Mo1 N4 C10 C9 179.2(3)
C8 C9 C10 N4 -1.4(7)
S1B F2 C30 F1 127.2(8)
S1B F2 C30 F3 -118.0(8)
S1B F2 C30 S1A 5.9(7)
S1B O1 S1A O3 -47.7(12)
S1B O1 S1A O2 176.0(12)
S1B O1 S1A C30 64.2(12)
S1B O3 S1A O1 41.0(10)
S1B O3 S1A O2 177.0(11)
S1B O3 S1A C30 -71.6(11)
F2 C30 S1A O1 -63.5(5)
F1 C30 S1A O1 177.7(4)
F3 C30 S1A O1 57.3(6)
S1B C30 S1A O1 -52.0(11)
F2 C30 S1A O3 58.3(5)
F1 C30 S1A O3 -60.6(5)
F3 C30 S1A O3 179.1(5)
S1B C30 S1A O3 69.7(11)
F2 C30 S1A O2 177.5(5)
F1 C30 S1A O2 58.6(5)
F3 C30 S1A O2 -61.7(5)
S1B C30 S1A O2 -171.1(11)
S1A O1 S1B O3 51(2)
S1A O1 S1B C30 -66.9(18)
S1A O1 S1B F2 -107(2)
S1A O3 S1B O1 -56(2)
S1A O3 S1B C30 67.1(14)
S1A O3 S1B F2 104.6(18)
F2 C30 S1B O1 -120(2)
F1 C30 S1B O1 135.3(17)
F3 C30 S1B O1 -14(3)
S1A C30 S1B O1 71.0(18)
F2 C30 S1B O3 106.9(13)
F1 C30 S1B O3 2(2)
F3 C30 S1B O3 -147.8(8)
S1A C30 S1B O3 -62.5(18)
F1 C30 S1B F2 -105.1(10)
F3 C30 S1B F2 105.2(9)
S1A C30 S1B F2 -169.4(11)
C30 F2 S1B O1 79(3)
C30 F2 S1B O3 -81.8(18)

loop_
_platon_squeeze_void_nr
_platon_squeeze_void_average_x
_platon_squeeze_void_average_y
_platon_squeeze_void_average_z
_platon_squeeze_void_volume
_platon_squeeze_void_count_electrons
_platon_squeeze_void_content
1 -0.022 0.500 0.000 269 83 ' '
2 0.037 0.000 0.500 269 83 ' '
